data_7029151
loop_
_publ_author_name
'Shekar, Sukesh'
'Brown, Seth N.'

_publ_section_title
;
 Mixed amidophenolate-catecholates of molybdenum(vi).
;
_journal_issue 9
_journal_name_full 'Dalton transactions (Cambridge, England : 2003)'
_journal_page_first 3601
_journal_page_last 3611
_journal_paper_doi 10.1039/c3dt53496k
_journal_volume 43
_journal_year 2014
_chemical_formula_moiety 'C56 H80 Mo2 O10, 2(C6 H6)'
_chemical_formula_sum 'C68 H92 Mo2 O10'
_chemical_formula_weight 1261.30
_chemical_name_common '(3,5tBuCat)4Mo2O2 . 2 C6H6'
_chemical_name_systematic
; 
 Tetrakis(3,5-di-tert-butylcatecholato)dioxodimolybedenum(VI)
di-benzene solvate
;
_space_group_IT_number 14
_symmetry_cell_setting monoclinic
_symmetry_space_group_name_Hall '-P 2ybc'
_symmetry_space_group_name_H-M 'P 1 21/c 1'
_atom_sites_solution_hydrogens geom
_atom_sites_solution_primary direct
_atom_sites_solution_secondary difmap
_audit_creation_method SHELXL-97
_cell_angle_alpha 90.00
_cell_angle_beta 90.3779(11)
_cell_angle_gamma 90.00
_cell_formula_units_Z 2
_cell_length_a 11.7617(3)
_cell_length_b 16.6561(4)
_cell_length_c 16.5304(4)
_cell_measurement_reflns_used 9804
_cell_measurement_temperature 119(2)
_cell_measurement_theta_max 27.86
_cell_measurement_theta_min 2.45
_cell_volume 3238.30(14)
_computing_cell_refinement 'APEX2/SAINT (Bruker, 2004)'
_computing_data_collection 'APEX2 (Bruker, 2004)'
_computing_data_reduction 'SAINT/XPREP (Bruker, 2004; Sheldrick, 2003)'
_computing_molecular_graphics 'XP (Sheldrick, 1998)'
_computing_publication_material 'XCIF (Sheldrick, 2001)'
_computing_structure_refinement 'SHELXL-97 (Sheldrick, 2008)'
_computing_structure_solution 'SHELXS-97 (Sheldrick, 2008)'
_diffrn_ambient_temperature 119(2)
_diffrn_detector_area_resol_mean 8.33
_diffrn_measured_fraction_theta_full 1.000
_diffrn_measured_fraction_theta_max 0.911
_diffrn_measurement_device_type 'Bruker Apex II CCD area detector'
_diffrn_measurement_method '\f and \w scans'
_diffrn_radiation_monochromator graphite
_diffrn_radiation_source 'fine-focus sealed tube'
_diffrn_radiation_type MoK\a
_diffrn_radiation_wavelength 0.71073
_diffrn_reflns_av_R_equivalents 0.0211
_diffrn_reflns_av_sigmaI/netI 0.0156
_diffrn_reflns_limit_h_max 14
_diffrn_reflns_limit_h_min -15
_diffrn_reflns_limit_k_max 21
_diffrn_reflns_limit_k_min -20
_diffrn_reflns_limit_l_max 18
_diffrn_reflns_limit_l_min -21
_diffrn_reflns_number 37715
_diffrn_reflns_theta_full 26.00
_diffrn_reflns_theta_max 28.30
_diffrn_reflns_theta_min 1.73
_exptl_absorpt_coefficient_mu 0.442
_exptl_absorpt_correction_T_max 0.9302
_exptl_absorpt_correction_T_min 0.7990
_exptl_absorpt_correction_type multi-scan
_exptl_absorpt_process_details
;
 Blessing, R. H. (1995) Acta Cryst. A51, 33-38.

 Sheldrick, G. M. (2004) SADABS, University of Gottingen, Germany.
;
_exptl_crystal_colour brown
_exptl_crystal_density_diffrn 1.294
_exptl_crystal_density_method 'not measured'
_exptl_crystal_description tablet
_exptl_crystal_F_000 1328
_exptl_crystal_recrystallization_method
;
 Crystals were grown from C6H6/CH3CN in a recrystallization attempt of 
 (tBuClip)Mo(\m-3,5-tBu2Cat)2Mo(O)(3,5-tBu2Cat) that was exposed to air.
;
_exptl_crystal_size_max 0.53
_exptl_crystal_size_mid 0.51
_exptl_crystal_size_min 0.17
_refine_diff_density_max 0.567
_refine_diff_density_min -0.370
_refine_diff_density_rms 0.050
_refine_ls_extinction_method none
_refine_ls_goodness_of_fit_ref 1.029
_refine_ls_hydrogen_treatment mixed
_refine_ls_matrix_type full
_refine_ls_number_parameters 519
_refine_ls_number_reflns 7332
_refine_ls_number_restraints 0
_refine_ls_restrained_S_all 1.029
_refine_ls_R_factor_all 0.0252
_refine_ls_R_factor_gt 0.0222
_refine_ls_shift/su_max 0.002
_refine_ls_shift/su_mean 0.000
_refine_ls_structure_factor_coef Fsqd
_refine_ls_weighting_details 'calc w=1/[\s^2^(Fo^2^)+(0.0275P)^2^+2.0577P] where P=(Fo^2^+2Fc^2^)/3'
_refine_ls_weighting_scheme calc
_refine_ls_wR_factor_gt 0.0561
_refine_ls_wR_factor_ref 0.0581
_reflns_number_gt 6694
_reflns_number_total 7332
_reflns_threshold_expression >2sigma(I)
_cod_data_source_file c3dt53496k.txt
_cod_data_source_block ss1140m
_cod_original_sg_symbol_H-M P2(1)/c
_cod_database_code 7029151

loop_
_symmetry_equiv_pos_as_xyz
'x, y, z'
'-x, y+1/2, -z+1/2'
'-x, -y, -z'
'x, -y-1/2, z-1/2'

loop_
_atom_site_label
_atom_site_type_symbol
_atom_site_fract_x
_atom_site_fract_y
_atom_site_fract_z
_atom_site_U_iso_or_equiv
_atom_site_adp_type
_atom_site_occupancy
_atom_site_symmetry_multiplicity
_atom_site_calc_flag
_atom_site_refinement_flags
_atom_site_disorder_assembly
_atom_site_disorder_group
Mo1 Mo 0.507278(9) 0.951144(6) 0.594047(6) 0.01179(4) Uani 1 1 d . . .
O1 O 0.63923(8) 0.89524(6) 0.55241(6) 0.01591(19) Uani 1 1 d . . .
O2 O 0.62705(8) 0.98896(6) 0.66649(5) 0.01520(19) Uani 1 1 d . . .
O4 O 0.42370(8) 1.03989(5) 0.63845(6) 0.01430(18) Uani 1 1 d . . .
O O 0.43310(8) 0.87785(6) 0.64000(6) 0.0182(2) Uani 1 1 d . . .
C11 C 0.74277(11) 0.91482(8) 0.58359(8) 0.0159(3) Uani 1 1 d . . .
C12 C 0.73613(11) 0.96899(8) 0.64794(8) 0.0153(3) Uani 1 1 d . . .
C13 C 0.83385(12) 0.99614(8) 0.68834(8) 0.0175(3) Uani 1 1 d . . .
C14 C 0.93613(12) 0.96329(9) 0.66104(9) 0.0196(3) Uani 1 1 d . . .
H14 H 1.0040(15) 0.9813(10) 0.6866(10) 0.019(4) Uiso 1 1 d . . .
C15 C 0.94439(12) 0.90729(8) 0.59762(9) 0.0189(3) Uani 1 1 d . A .
C16 C 0.84514(12) 0.88273(9) 0.55820(9) 0.0190(3) Uani 1 1 d . . .
H16 H 0.8438(14) 0.8456(10) 0.5162(10) 0.019(4) Uiso 1 1 d . . .
C17 C 0.82739(13) 1.05847(9) 0.75638(9) 0.0220(3) Uani 1 1 d . . .
C18 C 1.06077(12) 0.87259(9) 0.57442(10) 0.0229(3) Uani 1 1 d . . .
C21 C 0.53628(11) 1.12916(8) 0.56605(8) 0.0140(2) Uani 1 1 d . . .
C22 C 0.46439(11) 1.11542(8) 0.63219(8) 0.0138(2) Uani 1 1 d . . .
C23 C 0.43870(11) 1.17786(8) 0.68674(8) 0.0152(3) Uani 1 1 d . . .
C24 C 0.48805(11) 1.25184(8) 0.67005(8) 0.0169(3) Uani 1 1 d . . .
H24 H 0.4750(13) 1.2961(10) 0.7058(10) 0.016(4) Uiso 1 1 d . . .
C25 C 0.55846(12) 1.26679(8) 0.60293(8) 0.0165(3) Uani 1 1 d . . .
C26 C 0.58128(12) 1.20392(8) 0.54976(8) 0.0161(3) Uani 1 1 d . . .
H26 H 0.6268(14) 1.2111(10) 0.5056(10) 0.020(4) Uiso 1 1 d . . .
C27 C 0.36501(12) 1.16324(8) 0.76167(8) 0.0192(3) Uani 1 1 d . . .
C28 C 0.60677(13) 1.35131(8) 0.59091(8) 0.0203(3) Uani 1 1 d . . .
C81 C 0.1094(2) 1.38440(17) 0.48946(15) 0.0581(6) Uani 1 1 d . . .
C82 C 0.0137(2) 1.39611(15) 0.53541(18) 0.0584(7) Uani 1 1 d . . .
C83 C 0.00717(17) 1.36416(14) 0.61166(16) 0.0509(5) Uani 1 1 d . . .
C84 C 0.09688(19) 1.31980(14) 0.64281(14) 0.0479(5) Uani 1 1 d . . .
C85 C 0.19234(17) 1.30780(13) 0.59602(13) 0.0412(4) Uani 1 1 d . . .
C86 C 0.19873(18) 1.34026(14) 0.51963(12) 0.0457(5) Uani 1 1 d . . .
C171 C 0.94559(15) 1.07977(12) 0.78941(12) 0.0333(4) Uani 1 1 d . . .
H17C H 0.9834(17) 1.0330(12) 0.8108(12) 0.032(5) Uiso 1 1 d . . .
H17B H 0.9930(18) 1.1034(13) 0.7472(13) 0.042(6) Uiso 1 1 d . . .
H17A H 0.9359(18) 1.1187(13) 0.8327(13) 0.042(6) Uiso 1 1 d . . .
C172 C 0.75573(16) 1.02514(12) 0.82600(10) 0.0305(4) Uani 1 1 d . . .
H17F H 0.7879(17) 0.9766(13) 0.8487(12) 0.036(5) Uiso 1 1 d . . .
H17E H 0.6826(18) 1.0129(12) 0.8098(12) 0.035(5) Uiso 1 1 d . . .
H17D H 0.7517(18) 1.0654(13) 0.8692(13) 0.042(6) Uiso 1 1 d . . .
C173 C 0.77278(15) 1.13626(10) 0.72380(11) 0.0274(3) Uani 1 1 d . . .
H17I H 0.8168(17) 1.1584(12) 0.6806(12) 0.035(5) Uiso 1 1 d . . .
H17H H 0.6975(16) 1.1273(11) 0.7040(11) 0.028(5) Uiso 1 1 d . . .
H17G H 0.7671(17) 1.1754(12) 0.7670(12) 0.036(5) Uiso 1 1 d . . .
C184 C 1.069(3) 0.866(3) 0.496(2) 0.0673(13) Uani 0.121(7) 1 d P A 1
H18A H 1.0957 0.9175 0.4738 0.101 Uiso 0.121(7) 1 calc PR A 1
H18B H 0.9941 0.8536 0.4730 0.101 Uiso 0.121(7) 1 calc PR A 1
H18C H 1.1228 0.8237 0.4828 0.101 Uiso 0.121(7) 1 calc PR A 1
C185 C 1.156(2) 0.9139(17) 0.6175(16) 0.0812(17) Uani 0.121(7) 1 d P A 1
H18D H 1.1315 0.9290 0.6720 0.122 Uiso 0.121(7) 1 calc PR A 1
H18E H 1.1775 0.9623 0.5875 0.122 Uiso 0.121(7) 1 calc PR A 1
H18F H 1.2214 0.8777 0.6214 0.122 Uiso 0.121(7) 1 calc PR A 1
C186 C 1.063(2) 0.7914(17) 0.628(3) 0.0633(14) Uani 0.121(7) 1 d P A 1
H18G H 1.0685 0.8055 0.6856 0.095 Uiso 0.121(7) 1 calc PR A 1
H18H H 1.1293 0.7590 0.6130 0.095 Uiso 0.121(7) 1 calc PR A 1
H18I H 0.9935 0.7607 0.6182 0.095 Uiso 0.121(7) 1 calc PR A 1
C181 C 1.0605(3) 0.8396(3) 0.4870(3) 0.0673(13) Uani 0.879(7) 1 d P A 2
H18J H 1.0296 0.8803 0.4502 0.101 Uiso 0.879(7) 1 calc PR A 2
H18K H 1.0132 0.7912 0.4843 0.101 Uiso 0.879(7) 1 calc PR A 2
H18L H 1.1384 0.8264 0.4712 0.101 Uiso 0.879(7) 1 calc PR A 2
C182 C 1.0922(4) 0.8062(3) 0.6313(3) 0.0812(17) Uani 0.879(7) 1 d P A 2
H18M H 1.0972 0.8274 0.6866 0.122 Uiso 0.879(7) 1 calc PR A 2
H18N H 1.1658 0.7837 0.6158 0.122 Uiso 0.879(7) 1 calc PR A 2
H18O H 1.0340 0.7641 0.6289 0.122 Uiso 0.879(7) 1 calc PR A 2
C183 C 1.1522(2) 0.93736(17) 0.5751(3) 0.0633(14) Uani 0.879(7) 1 d P A 2
H18P H 1.1547 0.9631 0.6284 0.095 Uiso 0.879(7) 1 calc PR A 2
H18Q H 1.1345 0.9777 0.5337 0.095 Uiso 0.879(7) 1 calc PR A 2
H18R H 1.2262 0.9130 0.5637 0.095 Uiso 0.879(7) 1 calc PR A 2
C271 C 0.34068(15) 1.24142(10) 0.80728(10) 0.0267(3) Uani 1 1 d . . .
H27C H 0.3041(15) 1.2811(11) 0.7730(11) 0.026(5) Uiso 1 1 d . . .
H27B H 0.4073(17) 1.2629(12) 0.8284(11) 0.030(5) Uiso 1 1 d . . .
C272 C 0.25037(14) 1.12505(11) 0.73791(11) 0.0276(3) Uani 1 1 d . . .
H27F H 0.2110(16) 1.1572(12) 0.7004(12) 0.030(5) Uiso 1 1 d . . .
H27D H 0.2580(17) 1.0721(13) 0.7132(13) 0.039(5) Uiso 1 1 d . . .
C273 C 0.42953(16) 1.10604(11) 0.81850(10) 0.0283(3) Uani 1 1 d . . .
H27I H 0.5030(18) 1.1300(13) 0.8343(12) 0.040(6) Uiso 1 1 d . . .
H27H H 0.4471(17) 1.0554(12) 0.7919(12) 0.033(5) Uiso 1 1 d . . .
H27G H 0.3838(16) 1.0966(12) 0.8665(12) 0.032(5) Uiso 1 1 d . . .
C281 C 0.50770(17) 1.41044(10) 0.58078(13) 0.0361(4) Uani 1 1 d . . .
H28C H 0.463(2) 1.3964(14) 0.5341(14) 0.053(7) Uiso 1 1 d . . .
H28B H 0.4576(19) 1.4115(14) 0.6301(14) 0.049(6) Uiso 1 1 d . . .
H28A H 0.5394(19) 1.4630(13) 0.5736(13) 0.043(6) Uiso 1 1 d . . .
C282 C 0.68238(18) 1.35659(11) 0.51636(11) 0.0341(4) Uani 1 1 d . . .
H28F H 0.7498(18) 1.3207(13) 0.5207(12) 0.037(5) Uiso 1 1 d . . .
H28E H 0.6427(19) 1.3432(13) 0.4700(14) 0.046(6) Uiso 1 1 d . . .
H28D H 0.7103(17) 1.4097(13) 0.5112(12) 0.039(5) Uiso 1 1 d . . .
C283 C 0.67854(15) 1.37430(11) 0.66529(10) 0.0275(3) Uani 1 1 d . . .
H28I H 0.7384(18) 1.3367(13) 0.6710(12) 0.039(6) Uiso 1 1 d . . .
H28H H 0.7132(18) 1.4258(13) 0.6564(12) 0.039(5) Uiso 1 1 d . . .
H28G H 0.6329(16) 1.3764(11) 0.7123(12) 0.030(5) Uiso 1 1 d . . .
H27E H 0.2049(18) 1.1199(13) 0.7855(13) 0.043(6) Uiso 1 1 d . . .
H85 H 0.255(2) 1.2776(15) 0.6156(14) 0.059(7) Uiso 1 1 d . . .
H86 H 0.268(2) 1.3298(15) 0.4895(15) 0.059(7) Uiso 1 1 d . . .
H83 H -0.057(2) 1.3704(15) 0.6471(15) 0.065(8) Uiso 1 1 d . . .
H84 H 0.090(2) 1.2959(16) 0.6987(16) 0.067(8) Uiso 1 1 d . . .
H81 H 0.125(2) 1.4099(19) 0.4379(18) 0.087(9) Uiso 1 1 d . . .
H82 H -0.050(3) 1.427(2) 0.5138(19) 0.096(10) Uiso 1 1 d . . .
H27A H 0.2899(17) 1.2311(12) 0.8509(12) 0.034(5) Uiso 1 1 d . . .
O3 O 0.55754(8) 1.06233(5) 0.51962(5) 0.01382(18) Uani 1 1 d . . .

loop_
_atom_site_aniso_label
_atom_site_aniso_U_11
_atom_site_aniso_U_22
_atom_site_aniso_U_33
_atom_site_aniso_U_23
_atom_site_aniso_U_13
_atom_site_aniso_U_12
Mo1 0.01208(6) 0.01146(6) 0.01183(6) -0.00049(4) 0.00084(4) -0.00032(4)
O1 0.0140(4) 0.0164(5) 0.0172(5) -0.0034(4) -0.0009(4) 0.0008(4)
O2 0.0136(4) 0.0173(5) 0.0147(4) -0.0019(4) -0.0005(3) 0.0003(4)
O4 0.0135(4) 0.0132(4) 0.0162(4) -0.0013(3) 0.0015(3) -0.0008(3)
O 0.0202(5) 0.0162(5) 0.0182(5) 0.0009(4) 0.0026(4) -0.0015(4)
C11 0.0153(6) 0.0150(6) 0.0173(6) 0.0010(5) -0.0011(5) -0.0009(5)
C12 0.0148(6) 0.0162(6) 0.0150(6) 0.0013(5) 0.0014(5) 0.0016(5)
C13 0.0182(7) 0.0183(7) 0.0159(6) 0.0009(5) -0.0013(5) -0.0004(5)
C14 0.0159(7) 0.0217(7) 0.0212(7) 0.0012(5) -0.0029(5) -0.0010(5)
C15 0.0157(6) 0.0177(7) 0.0232(7) 0.0033(5) 0.0019(5) 0.0019(5)
C16 0.0196(7) 0.0169(7) 0.0204(7) -0.0020(5) 0.0019(5) 0.0017(5)
C17 0.0191(7) 0.0265(8) 0.0204(7) -0.0067(6) -0.0038(6) 0.0000(6)
C18 0.0153(7) 0.0225(7) 0.0308(8) 0.0010(6) 0.0019(6) 0.0044(6)
C21 0.0134(6) 0.0147(6) 0.0138(6) -0.0026(5) -0.0022(5) 0.0007(5)
C22 0.0127(6) 0.0128(6) 0.0160(6) 0.0005(5) -0.0005(5) -0.0003(5)
C23 0.0142(6) 0.0164(6) 0.0150(6) -0.0012(5) 0.0007(5) 0.0010(5)
C24 0.0189(7) 0.0150(7) 0.0168(6) -0.0028(5) 0.0013(5) 0.0005(5)
C25 0.0178(6) 0.0149(6) 0.0167(6) -0.0004(5) -0.0014(5) -0.0016(5)
C26 0.0166(6) 0.0178(7) 0.0138(6) 0.0002(5) 0.0009(5) -0.0013(5)
C27 0.0208(7) 0.0177(7) 0.0193(7) -0.0027(5) 0.0062(5) -0.0014(5)
C28 0.0275(7) 0.0149(7) 0.0186(7) -0.0016(5) 0.0031(6) -0.0048(6)
C81 0.0582(15) 0.0720(17) 0.0439(12) 0.0111(11) -0.0189(11) -0.0132(12)
C82 0.0429(12) 0.0447(12) 0.0874(19) 0.0064(12) -0.0278(13) 0.0002(10)
C83 0.0301(10) 0.0455(12) 0.0772(16) -0.0111(11) 0.0064(10) -0.0020(9)
C84 0.0417(11) 0.0526(13) 0.0496(12) 0.0073(10) 0.0059(9) -0.0022(9)
C85 0.0325(10) 0.0446(11) 0.0465(11) 0.0002(9) -0.0054(8) 0.0050(8)
C86 0.0387(11) 0.0615(14) 0.0368(10) -0.0129(9) -0.0011(8) -0.0069(10)
C171 0.0251(8) 0.0384(10) 0.0361(9) -0.0156(8) -0.0109(7) 0.0011(7)
C172 0.0315(9) 0.0423(10) 0.0177(7) -0.0044(7) 0.0003(6) 0.0032(8)
C173 0.0278(8) 0.0233(8) 0.0309(8) -0.0077(7) -0.0063(7) 0.0006(6)
C184 0.0281(13) 0.125(4) 0.0491(17) -0.043(2) 0.0005(11) 0.031(2)
C185 0.065(3) 0.087(3) 0.092(2) 0.068(2) 0.048(2) 0.060(2)
C186 0.0194(10) 0.0360(14) 0.135(4) -0.0206(17) 0.0290(15) -0.0057(9)
C181 0.0281(13) 0.125(4) 0.0491(17) -0.043(2) 0.0005(11) 0.031(2)
C182 0.065(3) 0.087(3) 0.092(2) 0.068(2) 0.048(2) 0.060(2)
C183 0.0194(10) 0.0360(14) 0.135(4) -0.0206(17) 0.0290(15) -0.0057(9)
C271 0.0329(9) 0.0218(8) 0.0256(8) -0.0069(6) 0.0133(7) -0.0036(7)
C272 0.0210(7) 0.0285(8) 0.0334(9) -0.0070(7) 0.0095(7) -0.0048(6)
C273 0.0374(9) 0.0284(8) 0.0192(7) 0.0028(6) 0.0064(7) 0.0027(7)
C281 0.0409(10) 0.0159(8) 0.0515(11) 0.0044(7) -0.0045(9) -0.0003(7)
C282 0.0551(12) 0.0228(8) 0.0245(8) -0.0038(7) 0.0146(8) -0.0178(8)
C283 0.0337(9) 0.0261(8) 0.0226(8) -0.0022(6) 0.0012(7) -0.0126(7)
O3 0.0144(4) 0.0131(4) 0.0139(4) -0.0024(3) 0.0002(3) -0.0002(3)

loop_
_atom_type_symbol
_atom_type_description
_atom_type_scat_dispersion_real
_atom_type_scat_dispersion_imag
_atom_type_scat_source
C C 0.0033 0.0016 'International Tables Vol C Tables 4.2.6.8 and 6.1.1.4'
H H 0.0000 0.0000 'International Tables Vol C Tables 4.2.6.8 and 6.1.1.4'
O O 0.0106 0.0060 'International Tables Vol C Tables 4.2.6.8 and 6.1.1.4'
Mo Mo -1.6832 0.6857 'International Tables Vol C Tables 4.2.6.8 and 6.1.1.4'

loop_
_geom_angle_atom_site_label_1
_geom_angle_atom_site_label_2
_geom_angle_atom_site_label_3
_geom_angle
_geom_angle_site_symmetry_1
_geom_angle_site_symmetry_3
O Mo1 O4 96.74(4) . .
O Mo1 O1 103.31(4) . .
O4 Mo1 O1 156.39(4) . .
O Mo1 O2 109.38(4) . .
O4 Mo1 O2 83.47(4) . .
O1 Mo1 O2 78.24(4) . .
O Mo1 O3 98.30(4) . 3_676
O4 Mo1 O3 104.34(4) . 3_676
O1 Mo1 O3 85.14(4) . 3_676
O2 Mo1 O3 150.26(4) . 3_676
O Mo1 O3 163.61(4) . .
O4 Mo1 O3 73.71(4) . .
O1 Mo1 O3 89.29(4) . .
O2 Mo1 O3 83.18(4) . .
O3 Mo1 O3 72.02(4) 3_676 .
C11 O1 Mo1 117.86(8) . .
C12 O2 Mo1 117.46(8) . .
C22 O4 Mo1 120.30(8) . .
O1 C11 C16 124.83(12) . .
O1 C11 C12 112.90(12) . .
C16 C11 C12 122.20(13) . .
O2 C12 C11 112.73(12) . .
O2 C12 C13 125.81(12) . .
C11 C12 C13 121.44(12) . .
C14 C13 C12 115.13(13) . .
C14 C13 C17 123.25(13) . .
C12 C13 C17 121.61(12) . .
C13 C14 C15 124.28(13) . .
C13 C14 H14 117.1(10) . .
C15 C14 H14 118.6(10) . .
C16 C15 C14 118.75(13) . .
C16 C15 C18 121.15(13) . .
C14 C15 C18 120.08(13) . .
C11 C16 C15 118.16(13) . .
C11 C16 H16 118.2(10) . .
C15 C16 H16 123.7(10) . .
C171 C17 C13 111.66(13) . .
C171 C17 C172 108.55(14) . .
C13 C17 C172 109.59(13) . .
C171 C17 C173 107.76(14) . .
C13 C17 C173 109.59(12) . .
C172 C17 C173 109.65(14) . .
C184 C18 C185 117(2) . .
C182 C18 C183 110.3(2) . .
C184 C18 C15 110.4(16) . .
C185 C18 C15 112.0(8) . .
C182 C18 C15 109.72(16) . .
C183 C18 C15 111.20(14) . .
C182 C18 C181 108.9(3) . .
C183 C18 C181 104.8(3) . .
C15 C18 C181 111.74(18) . .
C184 C18 C186 119(3) . .
C185 C18 C186 96.5(14) . .
C15 C18 C186 101.0(10) . .
O3 C21 C26 123.35(12) . .
O3 C21 C22 114.50(11) . .
C26 C21 C22 122.14(12) . .
O4 C22 C21 115.26(11) . .
O4 C22 C23 124.08(12) . .
C21 C22 C23 120.66(12) . .
C24 C23 C22 115.78(12) . .
C24 C23 C27 122.62(12) . .
C22 C23 C27 121.55(12) . .
C23 C24 C25 124.08(13) . .
C23 C24 H24 119.4(10) . .
C25 C24 H24 116.5(10) . .
C26 C25 C24 118.65(12) . .
C26 C25 C28 122.38(12) . .
C24 C25 C28 118.97(12) . .
C21 C26 C25 118.62(12) . .
C21 C26 H26 120.0(11) . .
C25 C26 H26 121.3(11) . .
C271 C27 C273 108.63(13) . .
C271 C27 C23 111.73(12) . .
C273 C27 C23 108.21(12) . .
C271 C27 C272 108.09(13) . .
C273 C27 C272 109.16(13) . .
C23 C27 C272 110.96(12) . .
C282 C28 C25 112.09(12) . .
C282 C28 C281 108.72(15) . .
C25 C28 C281 108.79(13) . .
C282 C28 C283 108.17(14) . .
C25 C28 C283 109.14(12) . .
C281 C28 C283 109.92(14) . .
C86 C81 C82 120.1(2) . .
C86 C81 H81 114.1(18) . .
C82 C81 H81 125.4(18) . .
C83 C82 C81 120.2(2) . .
C83 C82 H82 119.7(19) . .
C81 C82 H82 120.1(19) . .
C82 C83 C84 120.1(2) . .
C82 C83 H83 124.5(16) . .
C84 C83 H83 115.4(16) . .
C85 C84 C83 119.3(2) . .
C85 C84 H84 121.6(15) . .
C83 C84 H84 119.1(15) . .
C86 C85 C84 120.4(2) . .
C86 C85 H85 118.4(15) . .
C84 C85 H85 121.2(15) . .
C81 C86 C85 119.8(2) . .
C81 C86 H86 123.5(15) . .
C85 C86 H86 116.7(15) . .
C17 C171 H17C 111.1(12) . .
C17 C171 H17B 111.1(13) . .
H17C C171 H17B 108.8(17) . .
C17 C171 H17A 107.8(12) . .
H17C C171 H17A 109.0(17) . .
H17B C171 H17A 109.0(17) . .
C17 C172 H17F 112.2(12) . .
C17 C172 H17E 112.3(12) . .
H17F C172 H17E 106.8(17) . .
C17 C172 H17D 109.1(13) . .
H17F C172 H17D 108.0(17) . .
H17E C172 H17D 108.3(17) . .
C17 C173 H17I 111.0(12) . .
C17 C173 H17H 111.9(11) . .
H17I C173 H17H 108.0(16) . .
C17 C173 H17G 109.8(12) . .
H17I C173 H17G 109.3(16) . .
H17H C173 H17G 106.8(16) . .
C18 C184 H18A 109.5 . .
C18 C184 H18B 109.5 . .
H18A C184 H18B 109.5 . .
C18 C184 H18C 109.5 . .
H18A C184 H18C 109.5 . .
H18B C184 H18C 109.5 . .
C18 C185 H18D 109.5 . .
C18 C185 H18E 109.5 . .
H18D C185 H18E 109.5 . .
C18 C185 H18F 109.5 . .
H18D C185 H18F 109.5 . .
H18E C185 H18F 109.5 . .
C18 C186 H18G 109.5 . .
C18 C186 H18H 109.5 . .
H18G C186 H18H 109.5 . .
C18 C186 H18I 109.5 . .
H18G C186 H18I 109.5 . .
H18H C186 H18I 109.5 . .
C18 C181 H18J 109.5 . .
C18 C181 H18K 109.5 . .
H18J C181 H18K 109.5 . .
C18 C181 H18L 109.5 . .
H18J C181 H18L 109.5 . .
H18K C181 H18L 109.5 . .
C18 C182 H18M 109.5 . .
C18 C182 H18N 109.5 . .
H18M C182 H18N 109.5 . .
C18 C182 H18O 109.5 . .
H18M C182 H18O 109.5 . .
H18N C182 H18O 109.5 . .
C18 C183 H18P 109.5 . .
C18 C183 H18Q 109.5 . .
H18P C183 H18Q 109.5 . .
C18 C183 H18R 109.5 . .
H18P C183 H18R 109.5 . .
H18Q C183 H18R 109.5 . .
C27 C271 H27C 112.1(11) . .
C27 C271 H27B 110.7(12) . .
H27C C271 H27B 109.1(16) . .
C27 C271 H27A 109.7(12) . .
H27C C271 H27A 106.6(16) . .
H27B C271 H27A 108.4(16) . .
C27 C272 H27F 111.1(12) . .
C27 C272 H27D 113.4(12) . .
H27F C272 H27D 106.6(16) . .
C27 C272 H27E 108.7(13) . .
H27F C272 H27E 108.5(17) . .
H27D C272 H27E 108.4(17) . .
C27 C273 H27I 109.9(12) . .
C27 C273 H27H 111.5(12) . .
H27I C273 H27H 106.3(17) . .
C27 C273 H27G 109.0(11) . .
H27I C273 H27G 109.7(16) . .
H27H C273 H27G 110.4(16) . .
C28 C281 H28C 110.2(14) . .
C28 C281 H28B 111.7(13) . .
H28C C281 H28B 109.4(19) . .
C28 C281 H28A 107.7(13) . .
H28C C281 H28A 109.5(19) . .
H28B C281 H28A 108.2(18) . .
C28 C282 H28F 112.0(12) . .
C28 C282 H28E 111.3(14) . .
H28F C282 H28E 108.3(18) . .
C28 C282 H28D 109.3(12) . .
H28F C282 H28D 106.9(17) . .
H28E C282 H28D 109.0(18) . .
C28 C283 H28I 108.7(13) . .
C28 C283 H28H 109.4(12) . .
H28I C283 H28H 106.8(17) . .
C28 C283 H28G 110.8(11) . .
H28I C283 H28G 111.5(17) . .
H28H C283 H28G 109.6(17) . .
C21 O3 Mo1 122.39(8) . 3_676
C21 O3 Mo1 107.72(7) . .
Mo1 O3 Mo1 107.98(4) 3_676 .

loop_
_geom_bond_atom_site_label_1
_geom_bond_atom_site_label_2
_geom_bond_distance
_geom_bond_site_symmetry_2
Mo1 O 1.6844(10) .
Mo1 O4 1.9233(9) .
Mo1 O1 1.9400(9) .
Mo1 O2 1.9476(9) .
Mo1 O3 2.0354(9) 3_676
Mo1 O3 2.3027(9) .
O1 C11 1.3590(16) .
O2 C12 1.3623(16) .
O4 C22 1.3503(16) .
C11 C16 1.3849(19) .
C11 C12 1.3975(19) .
C12 C13 1.4003(19) .
C13 C14 1.399(2) .
C13 C17 1.5329(19) .
C14 C15 1.407(2) .
C14 H14 0.949(18) .
C15 C16 1.395(2) .
C15 C18 1.5368(19) .
C16 H16 0.929(17) .
C17 C171 1.532(2) .
C17 C172 1.535(2) .
C17 C173 1.542(2) .
C18 C184 1.30(4) .
C18 C185 1.49(3) .
C18 C182 1.496(3) .
C18 C183 1.523(3) .
C18 C181 1.546(4) .
C18 C186 1.62(3) .
C21 O3 1.3759(15) .
C21 C26 1.3803(19) .
C21 C22 1.4053(18) .
C22 C23 1.4105(18) .
C23 C24 1.3907(19) .
C23 C27 1.5358(18) .
C24 C25 1.4110(19) .
C24 H24 0.957(17) .
C25 C26 1.3943(19) .
C25 C28 1.5315(19) .
C26 H26 0.915(17) .
C27 C271 1.533(2) .
C27 C273 1.535(2) .
C27 C272 1.539(2) .
C28 C282 1.527(2) .
C28 C281 1.534(2) .
C28 C283 1.535(2) .
C81 C86 1.373(3) .
C81 C82 1.376(4) .
C81 H81 0.97(3) .
C82 C83 1.371(4) .
C82 H82 0.97(3) .
C83 C84 1.385(3) .
C83 H83 0.96(3) .
C84 C85 1.382(3) .
C84 H84 1.01(3) .
C85 C86 1.376(3) .
C85 H85 0.94(2) .
C86 H86 0.98(2) .
C171 H17C 0.96(2) .
C171 H17B 0.98(2) .
C171 H17A 0.97(2) .
C172 H17F 0.97(2) .
C172 H17E 0.92(2) .
C172 H17D 0.98(2) .
C173 H17I 0.96(2) .
C173 H17H 0.954(19) .
C173 H17G 0.97(2) .
C184 H18A 0.9800 .
C184 H18B 0.9800 .
C184 H18C 0.9800 .
C185 H18D 0.9800 .
C185 H18E 0.9800 .
C185 H18F 0.9800 .
C186 H18G 0.9800 .
C186 H18H 0.9800 .
C186 H18I 0.9800 .
C181 H18J 0.9800 .
C181 H18K 0.9800 .
C181 H18L 0.9800 .
C182 H18M 0.9800 .
C182 H18N 0.9800 .
C182 H18O 0.9800 .
C183 H18P 0.9800 .
C183 H18Q 0.9800 .
C183 H18R 0.9800 .
C271 H27C 0.969(19) .
C271 H27B 0.93(2) .
C271 H27A 0.95(2) .
C272 H27F 0.94(2) .
C272 H27D 0.98(2) .
C272 H27E 0.96(2) .
C273 H27I 0.99(2) .
C273 H27H 0.97(2) .
C273 H27G 0.97(2) .
C281 H28C 0.96(2) .
C281 H28B 1.01(2) .
C281 H28A 0.96(2) .
C282 H28F 0.99(2) .
C282 H28E 0.92(2) .
C282 H28D 0.95(2) .
C283 H28I 0.95(2) .
C283 H28H 0.96(2) .
C283 H28G 0.95(2) .
O3 Mo1 2.0355(9) 3_676

loop_
_geom_torsion_atom_site_label_1
_geom_torsion_atom_site_label_2
_geom_torsion_atom_site_label_3
_geom_torsion_atom_site_label_4
_geom_torsion
_geom_torsion_site_symmetry_1
_geom_torsion_site_symmetry_4
O Mo1 O1 C11 -114.80(9) . .
O4 Mo1 O1 C11 32.57(15) . .
O2 Mo1 O1 C11 -7.40(9) . .
O3 Mo1 O1 C11 147.80(9) 3_676 .
O3 Mo1 O1 C11 75.78(9) . .
O Mo1 O2 C12 108.31(9) . .
O4 Mo1 O2 C12 -156.82(9) . .
O1 Mo1 O2 C12 8.17(9) . .
O3 Mo1 O2 C12 -49.23(13) 3_676 .
O3 Mo1 O2 C12 -82.53(9) . .
O Mo1 O4 C22 167.02(9) . .
O1 Mo1 O4 C22 18.91(16) . .
O2 Mo1 O4 C22 58.19(9) . .
O3 Mo1 O4 C22 -92.59(9) 3_676 .
O3 Mo1 O4 C22 -26.58(9) . .
Mo1 O1 C11 C16 -177.40(11) . .
Mo1 O1 C11 C12 5.49(15) . .
Mo1 O2 C12 C11 -7.61(14) . .
Mo1 O2 C12 C13 174.13(11) . .
O1 C11 C12 O2 1.35(16) . .
C16 C11 C12 O2 -175.85(12) . .
O1 C11 C12 C13 179.70(12) . .
C16 C11 C12 C13 2.5(2) . .
O2 C12 C13 C14 176.29(13) . .
C11 C12 C13 C14 -1.8(2) . .
O2 C12 C13 C17 -4.7(2) . .
C11 C12 C13 C17 177.16(13) . .
C12 C13 C14 C15 0.3(2) . .
C17 C13 C14 C15 -178.63(14) . .
C13 C14 C15 C16 0.6(2) . .
C13 C14 C15 C18 -177.76(13) . .
O1 C11 C16 C15 -178.34(13) . .
C12 C11 C16 C15 -1.5(2) . .
C14 C15 C16 C11 0.0(2) . .
C18 C15 C16 C11 178.30(13) . .
C14 C13 C17 C171 0.3(2) . .
C12 C13 C17 C171 -178.61(14) . .
C14 C13 C17 C172 -120.02(15) . .
C12 C13 C17 C172 61.07(18) . .
C14 C13 C17 C173 119.61(15) . .
C12 C13 C17 C173 -59.29(18) . .
C16 C15 C18 C184 41(2) . .
C14 C15 C18 C184 -140(2) . .
C16 C15 C18 C185 173.5(9) . .
C14 C15 C18 C185 -8.2(9) . .
C16 C15 C18 C182 -97.5(3) . .
C14 C15 C18 C182 80.8(3) . .
C16 C15 C18 C183 140.2(2) . .
C14 C15 C18 C183 -41.5(3) . .
C16 C15 C18 C181 23.4(3) . .
C14 C15 C18 C181 -158.3(3) . .
C16 C15 C18 C186 -84.8(13) . .
C14 C15 C18 C186 93.4(13) . .
Mo1 O4 C22 C21 26.53(15) . .
Mo1 O4 C22 C23 -153.51(10) . .
O3 C21 C22 O4 -2.42(17) . .
C26 C21 C22 O4 177.60(12) . .
O3 C21 C22 C23 177.61(11) . .
C26 C21 C22 C23 -2.4(2) . .
O4 C22 C23 C24 -179.57(12) . .
C21 C22 C23 C24 0.39(19) . .
O4 C22 C23 C27 3.0(2) . .
C21 C22 C23 C27 -177.04(12) . .
C22 C23 C24 C25 1.0(2) . .
C27 C23 C24 C25 178.35(13) . .
C23 C24 C25 C26 -0.4(2) . .
C23 C24 C25 C28 179.45(13) . .
O3 C21 C26 C25 -177.06(12) . .
C22 C21 C26 C25 2.9(2) . .
C24 C25 C26 C21 -1.5(2) . .
C28 C25 C26 C21 178.63(12) . .
C24 C23 C27 C271 7.70(19) . .
C22 C23 C27 C271 -175.05(13) . .
C24 C23 C27 C273 -111.84(15) . .
C22 C23 C27 C273 65.40(17) . .
C24 C23 C27 C272 128.41(15) . .
C22 C23 C27 C272 -54.34(18) . .
C26 C25 C28 C282 -1.1(2) . .
C24 C25 C28 C282 179.10(14) . .
C26 C25 C28 C281 119.20(16) . .
C24 C25 C28 C281 -60.63(17) . .
C26 C25 C28 C283 -120.87(15) . .
C24 C25 C28 C283 59.30(17) . .
C86 C81 C82 C83 0.3(4) . .
C81 C82 C83 C84 -0.1(4) . .
C82 C83 C84 C85 -0.4(4) . .
C83 C84 C85 C86 0.7(3) . .
C82 C81 C86 C85 -0.1(4) . .
C84 C85 C86 C81 -0.4(3) . .
C26 C21 O3 Mo1 -70.68(15) . 3_676
C22 C21 O3 Mo1 109.34(11) . 3_676
C26 C21 O3 Mo1 163.41(11) . .
C22 C21 O3 Mo1 -16.57(13) . .
O Mo1 O3 C21 78.44(16) . .
O4 Mo1 O3 C21 22.55(8) . .
O1 Mo1 O3 C21 -140.86(8) . .
O2 Mo1 O3 C21 -62.61(8) . .
O3 Mo1 O3 C21 134.03(9) 3_676 .
O Mo1 O3 Mo1 -55.58(15) . 3_676
O4 Mo1 O3 Mo1 -111.48(5) . 3_676
O1 Mo1 O3 Mo1 85.12(4) . 3_676
O2 Mo1 O3 Mo1 163.36(5) . 3_676
O3 Mo1 O3 Mo1 0.0 3_676 3_676
